data_7153570
loop_
_publ_author_name
'Caio, Jo\~ao M'
'Esteves, Teresa'
'Carvalho, Silvia'
'Moiteiro, Cristina'
'F\'elix, V\'itor'

_publ_section_title
;
 Azacalix[2]arene[2]triazine-based receptors bearing carboxymethyl pendant
 arms on nitrogen bridges: synthesis and evaluation of their coordination
 ability towards copper(II).
;
_journal_issue 4
_journal_name_full 'Organic &amp; biomolecular chemistry'
_journal_page_first 589
_journal_page_last 599
_journal_paper_doi 10.1039/c3ob42047g
_journal_volume 12
_journal_year 2014
_chemical_formula_moiety '2(C H Cl3), C42 H64 N12'
_chemical_formula_sum 'C44 H66 Cl6 N12'
_chemical_formula_weight 975.78
_chemical_name_systematic
;
 ?
;
_space_group_crystal_system monoclinic
_space_group_IT_number 14
_space_group_name_Hall '-P 2ybc'
_space_group_name_H-M_alt 'P 1 21/c 1'
_symmetry_space_group_name_Hall '-P 2ybc'
_symmetry_space_group_name_H-M 'P 1 21/c 1'
_atom_sites_solution_hydrogens geom
_audit_creation_method SHELXL-2013
_cell_angle_alpha 90
_cell_angle_beta 90.758(2)
_cell_angle_gamma 90
_cell_formula_units_Z 4
_cell_length_a 11.5804(7)
_cell_length_b 14.7466(9)
_cell_length_c 29.1684(19)
_cell_measurement_reflns_used 228
_cell_measurement_temperature 150(2)
_cell_measurement_theta_max 26.12
_cell_measurement_theta_min 3.10
_cell_volume 4980.7(5)
_computing_cell_refinement 'SAINT, Bruker'
_computing_data_collection 'SMART, Bruker'
_computing_data_reduction 'SAINT, Bruker'
_computing_molecular_graphics
;
O. V. Dolomanov, L. J. Bourhis, R. J. Gildea, J. A. K. Howard and H. Puschmann,
OLEX2: a complete structure solution, refinement and analysis program.
J. Appl. Cryst. (2009). 42, 339-341.
PyMOL Molecular Graphics System, Version 1.2r2, 2009, DeLano Scientific LLC.
;
_computing_publication_material
;
O. V. Dolomanov, L. J. Bourhis, R. J. Gildea, J. A. K. Howard and H. Puschmann,
OLEX2: a complete structure solution, refinement and analysis program.
J. Appl. Cryst. (2009). 42, 339-341.
;
_computing_structure_refinement 'SHELXL-2013 (Sheldrick, 2013)'
_computing_structure_solution 'SHELXS-97 (Sheldrick, 1990)'
_diffrn_ambient_temperature 150(2)
_diffrn_detector 'Bruker APEX2 area detector'
_diffrn_detector_type 'CCD area detector'
_diffrn_measured_fraction_theta_full 0.996
_diffrn_measured_fraction_theta_max 0.994
_diffrn_measurement_device '4-circle KAPPA Goniometer'
_diffrn_measurement_device_type 'Bruker SMART APEX2 area detector'
_diffrn_measurement_method '\w and \f scans'
_diffrn_radiation_monochromator graphite
_diffrn_radiation_probe x-ray
_diffrn_radiation_type 'Mo K\a'
_diffrn_radiation_wavelength 0.71073
_diffrn_reflns_av_R_equivalents 0.0325
_diffrn_reflns_av_unetI/netI 0.0483
_diffrn_reflns_Laue_measured_fraction_full 0.996
_diffrn_reflns_Laue_measured_fraction_max 0.994
_diffrn_reflns_limit_h_max 8
_diffrn_reflns_limit_h_min -14
_diffrn_reflns_limit_k_max 18
_diffrn_reflns_limit_k_min -17
_diffrn_reflns_limit_l_max 37
_diffrn_reflns_limit_l_min -37
_diffrn_reflns_number 25720
_diffrn_reflns_point_group_measured_fraction_full 0.996
_diffrn_reflns_point_group_measured_fraction_max 0.994
_diffrn_reflns_theta_full 25.242
_diffrn_reflns_theta_max 27.125
_diffrn_reflns_theta_min 1.759
_diffrn_source 'fine-focus sealed tube'
_exptl_absorpt_coefficient_mu 0.390
_exptl_absorpt_correction_T_max 0.746
_exptl_absorpt_correction_T_min 0.631
_exptl_absorpt_correction_type multi-scan
_exptl_absorpt_process_details 'SADABS, Bruker'
_exptl_crystal_colour 'clear light colourless'
_exptl_crystal_colour_lustre clear
_exptl_crystal_colour_modifier light
_exptl_crystal_colour_primary colourless
_exptl_crystal_density_diffrn 1.301
_exptl_crystal_description block
_exptl_crystal_F_000 2064
_exptl_crystal_size_max 0.300
_exptl_crystal_size_mid 0.200
_exptl_crystal_size_min 0.080
_refine_diff_density_max 0.812
_refine_diff_density_min -0.526
_refine_diff_density_rms 0.094
_refine_ls_extinction_method none
_refine_ls_goodness_of_fit_ref 1.054
_refine_ls_hydrogen_treatment constr
_refine_ls_matrix_type full
_refine_ls_number_parameters 583
_refine_ls_number_reflns 10935
_refine_ls_number_restraints 0
_refine_ls_restrained_S_all 1.054
_refine_ls_R_factor_all 0.0946
_refine_ls_R_factor_gt 0.0579
_refine_ls_shift/su_max 0.001
_refine_ls_shift/su_mean 0.000
_refine_ls_structure_factor_coef Fsqd
_refine_ls_weighting_details 'w=1/[\s^2^(Fo^2^)+(0.1118P)^2^+3.0441P] where P=(Fo^2^+2Fc^2^)/3'
_refine_ls_weighting_scheme calc
_refine_ls_wR_factor_gt 0.1670
_refine_ls_wR_factor_ref 0.2046
_reflns_Friedel_coverage 0.000
_reflns_number_gt 7179
_reflns_number_total 10935
_reflns_threshold_expression 'I > 2\s(I)'
_cod_data_source_file c3ob42047g.txt
_cod_data_source_block compound_12
_cod_depositor_comments
;
The following automatic conversions were performed:
'__computing_molecular_graphics' tag replaced with
'_computing_molecular_graphics'.

Automatic conversion script
Id: cif_correct_tags 1440 2010-10-19 06:21:57Z saulius 
;
_cod_database_code 7153570
_shelxl_version_number 2013-4
_shelx_space_group_comment
;
The symmetry employed for this shelxl refinement is uniquely defined
by the following loop, which should always be used as a source of
symmetry information in preference to the above space-group names.
They are only intended as comments.
;
_shelx_estimated_absorpt_t_max 0.970
_shelx_estimated_absorpt_t_min 0.892
_olex2_refinement_description
;
1. Others
 Fixed Uiso: H100(0.044) H200(0.042) H1(0.02) H18(0.023) H10(0.019) H12(0.032)
 H13(0.043) H14(0.034) H15(0.019) H22(0.022) H24(0.019) H26(0.035) H27(0.046)
 H28(0.035) H30A(0.023) H30B(0.023) H31A(0.033) H31B(0.033) H32A(0.038)
 H32B(0.038) H33A(0.039) H33B(0.039) H34A(0.055) H34B(0.055) H35A(0.067)
 H35B(0.067) H35C(0.067) H40A(0.025) H40B(0.025) H41A(0.03) H41B(0.03)
 H42A(0.038) H42B(0.038) H43A(0.036) H43B(0.036) H44A(0.046) H44B(0.046)
 H45A(0.062) H45B(0.062) H45C(0.062) H50A(0.025) H50B(0.025) H51A(0.033)
 H51B(0.033) H52A(0.042) H52B(0.042) H53A(0.045) H53B(0.045) H54A(0.057)
 H54B(0.057) H55A(0.082) H55B(0.082) H55C(0.082) H60A(0.026) H60B(0.026)
 H61A(0.034) H61B(0.034) H62A(0.044) H62B(0.044) H63A(0.054) H63B(0.054)
 H64A(0.055) H64B(0.055) H65A(0.063) H65B(0.063) H65C(0.063)
 Fixed X: H100(0.1376) H200(0.683) H1(1.0105) H18(0.4954) H10(0.6383)
 H12(0.3576) H13(0.2685) H14(0.3611) H15(0.4888) H22(1.0049) H24(0.8629)
 H26(1.1374) H27(1.2255) H28(1.1342) H30A(0.9266) H30B(0.8549) H31A(0.8636)
 H31B(0.8101) H32A(1.0506) H32B(0.997) H33A(1.0059) H33B(0.9435) H34A(1.1849)
 H34B(1.12) H35A(1.0942) H35B(1.2285) H35C(1.1574) H40A(0.5806) H40B(0.6481)
 H41A(0.7027) H41B(0.6153) H42A(0.5326) H42B(0.5411) H43A(0.4141) H43B(0.3976)
 H44A(0.3247) H44B(0.31) H45A(0.1983) H45B(0.1346) H45C(0.1868) H50A(0.8521)
 H50B(0.9198) H51A(0.8914) H51B(0.801) H52A(0.9557) H52B(0.9733) H53A(1.1113)
 H53B(1.0848) H54A(1.1643) H54B(1.1992) H55A(1.3233) H55B(1.3584) H55C(1.2886)
 H60A(0.6448) H60B(0.5736) H61A(0.7006) H61B(0.6441) H62A(0.5124) H62B(0.4577)
 H63A(0.5817) H63B(0.5538) H64A(0.4238) H64B(0.3584) H65A(0.3306) H65B(0.2849)
 H65C(0.4073)
 Fixed Y: H100(0.597) H200(0.8121) H1(1.1096) H18(1.137) H10(0.9728)
 H12(0.8045) H13(0.8978) H14(1.0279) H15(0.7989) H22(0.7757) H24(0.9384)
 H26(1.1114) H27(1.0202) H28(0.8888) H30A(1.3087) H30B(1.3739) H31A(1.1812)
 H31B(1.2529) H32A(1.2459) H32B(1.1972) H33A(1.3894) H33B(1.3431) H34A(1.3183)
 H34B(1.2842) H35A(1.436) H35B(1.4155) H35C(1.4708) H40A(1.2999) H40B(1.3405)
 H41A(1.4685) H41B(1.43) H42A(1.5484) H42B(1.4805) H43A(1.3787) H43B(1.4559)
 H44A(1.4721) H44B(1.5508) H45A(1.3778) H45B(1.4717) H45C(1.4535) H50A(0.5776)
 H50B(0.6157) H51A(0.4816) H51B(0.4451) H52A(0.4369) H52B(0.3686) H53A(0.4627)
 H53B(0.5414) H54A(0.4473) H54B(0.375) H55A(0.482) H55B(0.4645) H55C(0.5541)
 H60A(0.5419) H60B(0.6086) H61A(0.6632) H61B(0.7346) H62A(0.6089) H62B(0.6837)
 H63A(0.7194) H63B(0.7987) H64A(0.7975) H64B(0.7889) H65A(0.636) H65B(0.6884)
 H65C(0.6381)
 Fixed Z: H100(0.1946) H200(0.2106) H1(0.1815) H18(0.196) H10(0.2609)
 H12(0.2572) H13(0.2034) H14(0.1778) H15(0.3161) H22(0.3032) H24(0.2374)
 H26(0.2442) H27(0.2994) H28(0.3244) H30A(0.1079) H30B(0.0741) H31A(0.0605)
 H31B(0.025) H32A(0.0481) H32B(0.0038) H33A(0.0173) H33B(-0.0261) H34A(-0.006)
 H34B(-0.0515) H35A(-0.0754) H35B(-0.067) H35C(-0.0296) H40A(0.1059)
 H40B(0.0631) H41A(0.1118) H41B(0.1491) H42A(0.1007) H42B(0.0582) H43A(0.0982)
 H43B(0.136) H44A(0.0424) H44B(0.0797) H45A(0.0837) H45B(0.0724) H45C(0.1227)
 H50A(0.4377) H50B(0.3943) H51A(0.3539) H51B(0.3906) H52A(0.4467) H52B(0.4048)
 H53A(0.3725) H53B(0.4084) H54A(0.468) H54B(0.4297) H55A(0.3967) H55B(0.4493)
 H55C(0.4352) H60A(0.4269) H60B(0.3937) H61A(0.474) H61B(0.4392) H62A(0.4918)
 H62B(0.4581) H63A(0.5421) H63B(0.5064) H64A(0.5685) H64B(0.52) H65A(0.531)
 H65B(0.5753) H65C(0.577)
;

loop_
_space_group_symop_operation_xyz
'x, y, z'
'-x, y+1/2, -z+1/2'
'-x, -y, -z'
'x, -y-1/2, z-1/2'

loop_
_atom_site_label
_atom_site_type_symbol
_atom_site_fract_x
_atom_site_fract_y
_atom_site_fract_z
_atom_site_U_iso_or_equiv
_atom_site_adp_type
_atom_site_occupancy
_atom_site_site_symmetry_order
_atom_site_calc_flag
_atom_site_refinement_flags_posn
_atom_site_refinement_flags_adp
_atom_site_refinement_flags_occupancy
_atom_site_disorder_assembly
_atom_site_disorder_group
C100 C 0.1628(3) 0.6558(2) 0.18095(12) 0.0366(8) Uani 1 1 d . . . . .
H100 H 0.1376 0.5970 0.1946 0.044 Uiso 1 1 calc R U . A 1
Cl11 Cl 0.11435(7) 0.74604(6) 0.21500(3) 0.0371(2) Uani 1 1 d . . . . .
Cl12 Cl 0.31348(8) 0.65715(8) 0.17648(3) 0.0542(3) Uani 1 1 d . . . . .
Cl13 Cl 0.0997(6) 0.6679(4) 0.1237(2) 0.0576(12) Uani 0.70(5) 1 d . . P B 1
Cl14 Cl 0.0906(13) 0.645(3) 0.1339(13) 0.087(7) Uani 0.30(5) 1 d . . P B 2
C200 C 0.6766(3) 0.7656(2) 0.18579(11) 0.0348(7) Uani 1 1 d . . . . .
H200 H 0.6830 0.8121 0.2106 0.042 Uiso 1 1 calc R U . C 1
Cl21 Cl 0.61815(7) 0.66797(6) 0.21175(3) 0.0422(2) Uani 1 1 d . . . . .
Cl22 Cl 0.81678(9) 0.74680(9) 0.16716(5) 0.0700(4) Uani 1 1 d . . . . .
Cl23 Cl 0.5866(4) 0.8121(3) 0.14413(13) 0.0581(11) Uani 0.65(3) 1 d . . P D 1
Cl6A Cl 0.5946(14) 0.777(3) 0.1342(8) 0.114(7) Uani 0.35(3) 1 d . . P D 2
N1 N 0.95472(17) 1.09006(15) 0.19916(7) 0.0163(5) Uani 1 1 d . . . . .
H1 H 1.0105 1.1096 0.1815 0.020 Uiso 1 1 calc R U . . .
C2 C 0.8485(2) 1.12047(17) 0.18656(8) 0.0143(5) Uani 1 1 d . . . . .
N3 N 0.75249(17) 1.08169(14) 0.20260(7) 0.0160(4) Uani 1 1 d . . . . .
C4 C 0.6565(2) 1.12526(17) 0.18845(8) 0.0148(5) Uani 1 1 d . . . . .
N5 N 0.65126(18) 1.20046(14) 0.16193(7) 0.0159(4) Uani 1 1 d . . . . .
C6 C 0.7527(2) 1.22673(17) 0.14482(8) 0.0147(5) Uani 1 1 d . . . . .
N7 N 0.85509(18) 1.19039(15) 0.15694(7) 0.0160(4) Uani 1 1 d . . . . .
N8 N 0.54963(18) 1.09581(15) 0.19986(8) 0.0188(5) Uani 1 1 d . . . . .
H18 H 0.4954 1.1370 0.1960 0.023 Uiso 1 1 calc R U . . .
C9 C 0.5081(2) 1.01222(17) 0.21670(9) 0.0174(5) Uani 1 1 d . . . . .
C10 C 0.5638(2) 0.95775(17) 0.24927(8) 0.0156(5) Uani 1 1 d . . . . .
H10 H 0.6383 0.9728 0.2609 0.019 Uiso 1 1 calc R U . . .
C11 C 0.5055(2) 0.87988(17) 0.26415(8) 0.0156(5) Uani 1 1 d . . . . .
C12 C 0.3956(2) 0.8577(2) 0.24686(11) 0.0269(6) Uani 1 1 d . . . . .
H12 H 0.3576 0.8045 0.2572 0.032 Uiso 1 1 calc R U . . .
C13 C 0.3431(3) 0.9128(2) 0.21503(12) 0.0360(8) Uani 1 1 d . . . . .
H13 H 0.2685 0.8978 0.2034 0.043 Uiso 1 1 calc R U . . .
C14 C 0.3981(2) 0.9899(2) 0.19978(11) 0.0286(7) Uani 1 1 d . . . . .
H14 H 0.3611 1.0279 0.1778 0.034 Uiso 1 1 calc R U . . .
N15 N 0.54478(17) 0.82075(15) 0.29919(7) 0.0159(4) Uani 1 1 d . . . . .
H15 H 0.4888 0.7989 0.3161 0.019 Uiso 1 1 calc R U . . .
C16 C 0.6512(2) 0.79079(17) 0.31215(8) 0.0146(5) Uani 1 1 d . . . . .
N17 N 0.74735(17) 0.82946(14) 0.29562(7) 0.0150(4) Uani 1 1 d . . . . .
C18 C 0.8431(2) 0.78649(17) 0.31049(8) 0.0143(5) Uani 1 1 d . . . . .
N19 N 0.84909(18) 0.71201(14) 0.33737(7) 0.0159(4) Uani 1 1 d . . . . .
C20 C 0.7473(2) 0.68580(17) 0.35464(8) 0.0141(5) Uani 1 1 d . . . . .
N21 N 0.64494(17) 0.72193(15) 0.34252(7) 0.0160(4) Uani 1 1 d . . . . .
N22 N 0.95025(18) 0.81663(15) 0.29955(8) 0.0180(5) Uani 1 1 d . . . . .
H22 H 1.0049 0.7757 0.3032 0.022 Uiso 1 1 calc R U . . .
C23 C 0.9905(2) 0.90117(17) 0.28340(9) 0.0162(5) Uani 1 1 d . . . . .
C24 C 0.9362(2) 0.95472(17) 0.24987(9) 0.0162(5) Uani 1 1 d . . . . .
H24 H 0.8629 0.9384 0.2374 0.019 Uiso 1 1 calc R U . . .
C25 C 0.9932(2) 1.03288(18) 0.23525(9) 0.0171(5) Uani 1 1 d . . . . .
C26 C 1.1004(2) 1.0575(2) 0.25412(11) 0.0293(7) Uani 1 1 d . . . . .
H26 H 1.1374 1.1114 0.2442 0.035 Uiso 1 1 calc R U . . .
C27 C 1.1523(3) 1.0037(2) 0.28690(12) 0.0386(8) Uani 1 1 d . . . . .
H27 H 1.2255 1.0202 0.2994 0.046 Uiso 1 1 calc R U . . .
C28 C 1.0982(2) 0.9258(2) 0.30167(11) 0.0288(7) Uani 1 1 d . . . . .
H28 H 1.1342 0.8888 0.3244 0.035 Uiso 1 1 calc R U . . .
N29 N 0.75376(18) 1.29488(15) 0.11349(7) 0.0184(5) Uani 1 1 d . . . . .
C30 C 0.8584(2) 1.31196(19) 0.08713(9) 0.0193(5) Uani 1 1 d . . . . .
H30A H 0.9266 1.3087 0.1079 0.023 Uiso 1 1 calc R U . . .
H30B H 0.8549 1.3739 0.0741 0.023 Uiso 1 1 calc R U . . .
C31 C 0.8725(3) 1.2432(2) 0.04806(10) 0.0272(6) Uani 1 1 d . . . . .
H31A H 0.8636 1.1812 0.0605 0.033 Uiso 1 1 calc R U . . .
H31B H 0.8101 1.2529 0.0250 0.033 Uiso 1 1 calc R U . . .
C32 C 0.9887(3) 1.2500(2) 0.02443(11) 0.0316(7) Uani 1 1 d . . . . .
H32A H 1.0506 1.2459 0.0481 0.038 Uiso 1 1 calc R U . . .
H32B H 0.9970 1.1972 0.0038 0.038 Uiso 1 1 calc R U . . .
C33 C 1.0072(3) 1.3362(2) -0.00337(11) 0.0321(7) Uani 1 1 d . . . . .
H33A H 1.0059 1.3894 0.0173 0.039 Uiso 1 1 calc R U . . .
H33B H 0.9435 1.3431 -0.0261 0.039 Uiso 1 1 calc R U . . .
C34 C 1.1229(3) 1.3333(2) -0.02839(14) 0.0460(9) Uani 1 1 d . . . . .
H34A H 1.1849 1.3183 -0.0060 0.055 Uiso 1 1 calc R U . . .
H34B H 1.1200 1.2842 -0.0515 0.055 Uiso 1 1 calc R U . . .
C35 C 1.1535(4) 1.4218(3) -0.05221(15) 0.0556(11) Uani 1 1 d . . . . .
H35A H 1.0942 1.4360 -0.0754 0.067 Uiso 1 1 calc R U . . .
H35B H 1.2285 1.4155 -0.0670 0.067 Uiso 1 1 calc R U . . .
H35C H 1.1574 1.4708 -0.0296 0.067 Uiso 1 1 calc R U . . .
C40 C 0.6471(2) 1.33785(18) 0.09698(9) 0.0205(6) Uani 1 1 d . . . . .
H40A H 0.5806 1.2999 0.1059 0.025 Uiso 1 1 calc R U . . .
H40B H 0.6481 1.3405 0.0631 0.025 Uiso 1 1 calc R U . . .
C41 C 0.6306(2) 1.43355(19) 0.11581(10) 0.0250(6) Uani 1 1 d . . . . .
H41A H 0.7027 1.4685 0.1118 0.030 Uiso 1 1 calc R U . . .
H41B H 0.6153 1.4300 0.1491 0.030 Uiso 1 1 calc R U . . .
C42 C 0.5303(3) 1.4837(2) 0.09174(12) 0.0320(7) Uani 1 1 d . . . . .
H42A H 0.5326 1.5484 0.1007 0.038 Uiso 1 1 calc R U . . .
H42B H 0.5411 1.4805 0.0582 0.038 Uiso 1 1 calc R U . . .
C43 C 0.4123(3) 1.4452(2) 0.10309(11) 0.0302(7) Uani 1 1 d . . . . .
H43A H 0.4141 1.3787 0.0982 0.036 Uiso 1 1 calc R U . . .
H43B H 0.3976 1.4559 0.1360 0.036 Uiso 1 1 calc R U . . .
C44 C 0.3125(3) 1.4843(2) 0.07537(12) 0.0381(8) Uani 1 1 d . . . . .
H44A H 0.3247 1.4721 0.0424 0.046 Uiso 1 1 calc R U . . .
H44B H 0.3100 1.5508 0.0797 0.046 Uiso 1 1 calc R U . . .
C45 C 0.1978(3) 1.4431(3) 0.08983(16) 0.0514(10) Uani 1 1 d . . . . .
H45A H 0.1983 1.3778 0.0837 0.062 Uiso 1 1 calc R U . . .
H45B H 0.1346 1.4717 0.0724 0.062 Uiso 1 1 calc R U . . .
H45C H 0.1868 1.4535 0.1227 0.062 Uiso 1 1 calc R U . . .
N28 N 0.74693(18) 0.61816(15) 0.38623(7) 0.0184(5) Uani 1 1 d . . . . .
C50 C 0.8538(2) 0.57770(18) 0.40380(9) 0.0211(6) Uani 1 1 d . . . . .
H50A H 0.8521 0.5776 0.4377 0.025 Uiso 1 1 calc R U . . .
H50B H 0.9198 0.6157 0.3943 0.025 Uiso 1 1 calc R U . . .
C51 C 0.8730(3) 0.48042(19) 0.38690(11) 0.0271(6) Uani 1 1 d . . . . .
H51A H 0.8914 0.4816 0.3539 0.033 Uiso 1 1 calc R U . . .
H51B H 0.8010 0.4451 0.3906 0.033 Uiso 1 1 calc R U . . .
C52 C 0.9717(3) 0.4335(2) 0.41344(12) 0.0353(8) Uani 1 1 d . . . . .
H52A H 0.9557 0.4369 0.4467 0.042 Uiso 1 1 calc R U . . .
H52B H 0.9733 0.3686 0.4048 0.042 Uiso 1 1 calc R U . . .
C53 C 1.0905(3) 0.4749(2) 0.40469(13) 0.0373(8) Uani 1 1 d . . . . .
H53A H 1.1113 0.4627 0.3725 0.045 Uiso 1 1 calc R U . . .
H53B H 1.0848 0.5414 0.4084 0.045 Uiso 1 1 calc R U . . .
C54 C 1.1874(3) 0.4404(3) 0.43560(14) 0.0472(9) Uani 1 1 d . . . . .
H54A H 1.1643 0.4473 0.4680 0.057 Uiso 1 1 calc R U . . .
H54B H 1.1992 0.3750 0.4297 0.057 Uiso 1 1 calc R U . . .
C55 C 1.2991(3) 0.4895(3) 0.42858(19) 0.0680(14) Uani 1 1 d . . . . .
H55A H 1.3233 0.4820 0.3967 0.082 Uiso 1 1 calc R U . . .
H55B H 1.3584 0.4645 0.4493 0.082 Uiso 1 1 calc R U . . .
H55C H 1.2886 0.5541 0.4352 0.082 Uiso 1 1 calc R U . . .
C60 C 0.6430(2) 0.60377(19) 0.41373(9) 0.0220(6) Uani 1 1 d . . . . .
H60A H 0.6448 0.5419 0.4269 0.026 Uiso 1 1 calc R U . . .
H60B H 0.5736 0.6086 0.3937 0.026 Uiso 1 1 calc R U . . .
C61 C 0.6352(3) 0.6732(2) 0.45238(10) 0.0285(7) Uani 1 1 d . . . . .
H61A H 0.7006 0.6632 0.4740 0.034 Uiso 1 1 calc R U . . .
H61B H 0.6441 0.7346 0.4392 0.034 Uiso 1 1 calc R U . . .
C62 C 0.5235(3) 0.6704(3) 0.47908(11) 0.0368(8) Uani 1 1 d . . . . .
H62A H 0.5124 0.6089 0.4918 0.044 Uiso 1 1 calc R U . . .
H62B H 0.4577 0.6837 0.4581 0.044 Uiso 1 1 calc R U . . .
C63 C 0.5254(3) 0.7402(3) 0.51859(12) 0.0447(9) Uani 1 1 d . . . . .
H63A H 0.5817 0.7194 0.5421 0.054 Uiso 1 1 calc R U . . .
H63B H 0.5538 0.7987 0.5064 0.054 Uiso 1 1 calc R U . . .
C64 C 0.4108(3) 0.7571(3) 0.54178(13) 0.0455(9) Uani 1 1 d . . . . .
H64A H 0.4238 0.7975 0.5685 0.055 Uiso 1 1 calc R U . . .
H64B H 0.3584 0.7889 0.5200 0.055 Uiso 1 1 calc R U . . .
C65 C 0.3535(3) 0.6727(3) 0.55763(15) 0.0524(10) Uani 1 1 d . . . . .
H65A H 0.3306 0.6360 0.5310 0.063 Uiso 1 1 calc R U . . .
H65B H 0.2849 0.6884 0.5753 0.063 Uiso 1 1 calc R U . . .
H65C H 0.4073 0.6381 0.5770 0.063 Uiso 1 1 calc R U . . .

loop_
_atom_site_aniso_label
_atom_site_aniso_U_11
_atom_site_aniso_U_22
_atom_site_aniso_U_33
_atom_site_aniso_U_23
_atom_site_aniso_U_13
_atom_site_aniso_U_12
C100 0.0400(18) 0.0318(18) 0.0381(18) -0.0046(14) 0.0080(14) -0.0038(15)
Cl11 0.0378(4) 0.0356(5) 0.0382(4) -0.0072(3) 0.0089(3) -0.0034(3)
Cl12 0.0363(5) 0.0733(7) 0.0529(6) -0.0130(5) -0.0001(4) 0.0128(5)
Cl13 0.063(2) 0.072(3) 0.0367(15) -0.0114(18) -0.0132(12) 0.0227(16)
Cl14 0.044(3) 0.158(14) 0.060(9) -0.066(10) -0.012(4) 0.007(6)
C200 0.0326(17) 0.043(2) 0.0289(16) 0.0032(14) 0.0011(13) 0.0090(15)
Cl21 0.0377(4) 0.0376(5) 0.0515(5) 0.0028(4) 0.0093(4) 0.0069(4)
Cl22 0.0362(5) 0.0795(8) 0.0947(9) 0.0252(7) 0.0212(5) 0.0116(5)
Cl23 0.0629(15) 0.074(2) 0.0373(12) 0.0074(15) -0.0121(11) 0.0269(19)
Cl6A 0.075(5) 0.178(16) 0.086(7) 0.086(9) -0.051(5) -0.046(6)
N1 0.0107(10) 0.0179(11) 0.0205(11) 0.0054(9) 0.0010(8) -0.0005(8)
C2 0.0139(11) 0.0139(12) 0.0150(11) -0.0023(10) -0.0021(9) 0.0012(10)
N3 0.0127(10) 0.0158(11) 0.0194(10) 0.0028(9) -0.0025(8) 0.0007(8)
C4 0.0122(11) 0.0154(13) 0.0168(12) -0.0013(10) -0.0022(9) 0.0005(10)
N5 0.0133(10) 0.0145(11) 0.0198(11) 0.0022(9) -0.0017(8) 0.0015(8)
C6 0.0145(12) 0.0146(12) 0.0150(11) -0.0014(10) -0.0028(9) 0.0003(10)
N7 0.0134(10) 0.0167(11) 0.0179(10) 0.0021(9) -0.0007(8) -0.0009(8)
N8 0.0116(10) 0.0163(11) 0.0284(12) 0.0067(9) -0.0010(9) 0.0030(9)
C9 0.0140(12) 0.0148(13) 0.0235(13) 0.0023(10) 0.0003(10) 0.0003(10)
C10 0.0114(11) 0.0166(13) 0.0188(12) -0.0011(10) -0.0011(9) 0.0011(10)
C11 0.0134(11) 0.0162(13) 0.0173(12) 0.0020(10) -0.0020(9) 0.0006(10)
C12 0.0186(13) 0.0236(15) 0.0383(16) 0.0135(13) -0.0077(12) -0.0082(12)
C13 0.0193(14) 0.0388(19) 0.0495(19) 0.0205(15) -0.0185(13) -0.0135(13)
C14 0.0194(13) 0.0291(16) 0.0369(16) 0.0151(13) -0.0131(12) -0.0036(12)
N15 0.0110(10) 0.0180(11) 0.0188(10) 0.0061(9) 0.0009(8) -0.0001(8)
C16 0.0132(11) 0.0164(13) 0.0141(11) -0.0007(10) -0.0019(9) -0.0004(10)
N17 0.0111(10) 0.0161(11) 0.0178(10) 0.0021(8) -0.0008(8) 0.0007(8)
C18 0.0138(11) 0.0144(12) 0.0146(11) -0.0018(9) -0.0012(9) 0.0008(10)
N19 0.0127(10) 0.0153(11) 0.0196(11) 0.0018(9) -0.0025(8) -0.0005(8)
C20 0.0146(12) 0.0125(12) 0.0150(11) -0.0023(9) -0.0027(9) -0.0005(9)
N21 0.0131(10) 0.0171(11) 0.0177(10) 0.0026(9) -0.0015(8) -0.0012(8)
N22 0.0106(10) 0.0151(11) 0.0281(12) 0.0056(9) -0.0020(9) 0.0020(8)
C23 0.0127(11) 0.0151(13) 0.0209(12) 0.0014(10) 0.0005(9) -0.0010(10)
C24 0.0122(11) 0.0172(13) 0.0192(12) -0.0005(10) -0.0014(9) -0.0005(10)
C25 0.0124(11) 0.0193(13) 0.0195(12) 0.0032(10) -0.0016(9) 0.0025(10)
C26 0.0195(14) 0.0274(16) 0.0406(17) 0.0140(13) -0.0098(12) -0.0094(12)
C27 0.0254(15) 0.0384(19) 0.051(2) 0.0219(16) -0.0239(14) -0.0143(14)
C28 0.0213(14) 0.0285(16) 0.0363(16) 0.0162(13) -0.0130(12) -0.0062(12)
N29 0.0143(10) 0.0202(12) 0.0205(11) 0.0073(9) -0.0019(8) -0.0017(9)
C30 0.0183(13) 0.0200(14) 0.0195(13) 0.0040(11) 0.0003(10) -0.0011(10)
C31 0.0319(16) 0.0246(16) 0.0251(14) 0.0001(12) 0.0036(12) -0.0043(13)
C32 0.0378(17) 0.0265(16) 0.0308(16) 0.0004(13) 0.0093(13) 0.0018(13)
C33 0.0351(17) 0.0306(17) 0.0308(16) 0.0054(13) 0.0041(13) -0.0017(14)
C34 0.052(2) 0.038(2) 0.049(2) 0.0122(17) 0.0241(18) 0.0042(17)
C35 0.057(2) 0.048(2) 0.063(3) 0.019(2) 0.020(2) -0.009(2)
C40 0.0191(13) 0.0214(14) 0.0209(13) 0.0057(11) -0.0047(10) 0.0010(11)
C41 0.0228(14) 0.0210(15) 0.0309(15) 0.0047(12) -0.0022(11) -0.0014(11)
C42 0.0294(16) 0.0209(15) 0.0457(19) 0.0091(14) -0.0019(14) 0.0033(13)
C43 0.0254(15) 0.0248(16) 0.0403(17) 0.0054(13) -0.0050(13) 0.0040(12)
C44 0.0318(17) 0.039(2) 0.0429(19) 0.0035(15) -0.0088(14) 0.0093(15)
C45 0.0307(18) 0.047(2) 0.076(3) -0.003(2) -0.0181(18) 0.0018(17)
N28 0.0165(11) 0.0178(11) 0.0207(11) 0.0050(9) -0.0030(9) -0.0004(9)
C50 0.0198(13) 0.0192(14) 0.0240(13) 0.0039(11) -0.0047(10) 0.0000(11)
C51 0.0259(14) 0.0172(14) 0.0383(17) 0.0033(12) -0.0007(12) -0.0007(12)
C52 0.0337(17) 0.0227(16) 0.050(2) 0.0136(14) 0.0010(15) 0.0066(13)
C53 0.0304(17) 0.0294(17) 0.052(2) 0.0091(15) -0.0141(15) 0.0028(14)
C54 0.0369(19) 0.051(2) 0.053(2) 0.0130(18) -0.0142(17) 0.0138(17)
C55 0.039(2) 0.052(3) 0.112(4) 0.006(3) -0.032(2) 0.006(2)
C60 0.0209(13) 0.0234(15) 0.0216(13) 0.0092(11) 0.0000(10) -0.0040(11)
C61 0.0300(16) 0.0319(17) 0.0235(14) 0.0033(12) 0.0007(12) 0.0006(13)
C62 0.0280(16) 0.054(2) 0.0283(16) 0.0124(15) 0.0015(13) 0.0048(15)
C63 0.045(2) 0.052(2) 0.0371(19) 0.0008(17) 0.0102(16) 0.0043(18)
C64 0.050(2) 0.047(2) 0.0403(19) -0.0024(17) 0.0044(16) 0.0015(18)
C65 0.045(2) 0.056(3) 0.056(2) 0.005(2) 0.0016(18) -0.0114(19)

loop_
_atom_type_symbol
_atom_type_description
_atom_type_scat_dispersion_real
_atom_type_scat_dispersion_imag
_atom_type_scat_source
C C 0.0033 0.0016 'International Tables Vol C Tables 4.2.6.8 and 6.1.1.4'
H H 0.0000 0.0000 'International Tables Vol C Tables 4.2.6.8 and 6.1.1.4'
N N 0.0061 0.0033 'International Tables Vol C Tables 4.2.6.8 and 6.1.1.4'
Cl Cl 0.1484 0.1585 'International Tables Vol C Tables 4.2.6.8 and 6.1.1.4'

loop_
_geom_angle_atom_site_label_1
_geom_angle_atom_site_label_2
_geom_angle_atom_site_label_3
_geom_angle
Cl11 C100 H100 109.6
Cl11 C100 Cl13 108.5(3)
Cl12 C100 H100 109.6
Cl12 C100 Cl11 111.07(19)
Cl12 C100 Cl13 108.6(3)
Cl13 C100 H100 109.6
Cl14 C100 Cl11 113.0(10)
Cl14 C100 Cl12 116.5(10)
Cl21 C200 H200 105.9
Cl21 C200 Cl6A 103.7(7)
Cl22 C200 H200 105.9
Cl22 C200 Cl21 111.63(18)
Cl22 C200 Cl6A 103.9(10)
Cl23 C200 H200 105.9
Cl23 C200 Cl21 113.2(3)
Cl23 C200 Cl22 113.5(2)
C2 N1 H1 113.8
C2 N1 C25 132.4(2)
C25 N1 H1 113.8
N3 C2 N1 121.2(2)
N3 C2 N7 127.2(2)
N7 C2 N1 111.6(2)
C2 N3 C4 112.0(2)
N3 C4 N5 126.8(2)
N3 C4 N8 121.7(2)
N5 C4 N8 111.6(2)
C6 N5 C4 114.6(2)
N5 C6 N7 124.2(2)
N5 C6 N29 118.7(2)
N7 C6 N29 117.1(2)
C6 N7 C2 114.6(2)
C4 N8 H18 113.6
C4 N8 C9 132.8(2)
C9 N8 H18 113.6
C10 C9 N8 125.6(2)
C10 C9 C14 121.0(2)
C14 C9 N8 113.3(2)
C9 C10 H10 121.3
C9 C10 C11 117.5(2)
C11 C10 H10 121.3
C10 C11 N15 125.2(2)
C12 C11 C10 121.2(2)
C12 C11 N15 113.5(2)
C11 C12 H12 120.1
C13 C12 C11 119.9(3)
C13 C12 H12 120.1
C12 C13 H13 119.8
C12 C13 C14 120.3(3)
C14 C13 H13 119.8
C9 C14 H14 119.9
C13 C14 C9 120.1(3)
C13 C14 H14 119.9
C11 N15 H15 113.4
C16 N15 C11 133.2(2)
C16 N15 H15 113.4
N17 C16 N15 121.0(2)
N17 C16 N21 127.2(2)
N21 C16 N15 111.8(2)
C18 N17 C16 111.6(2)
N17 C18 N19 127.3(2)
N17 C18 N22 121.4(2)
N19 C18 N22 111.2(2)
C20 N19 C18 114.4(2)
N19 C20 N28 118.4(2)
N21 C20 N19 124.2(2)
N21 C20 N28 117.3(2)
C20 N21 C16 114.6(2)
C18 N22 H22 113.9
C18 N22 C23 132.2(2)
C23 N22 H22 113.9
C24 C23 N22 125.7(2)
C28 C23 N22 113.5(2)
C28 C23 C24 120.7(2)
C23 C24 H24 121.0
C25 C24 C23 118.0(2)
C25 C24 H24 121.0
C24 C25 N1 124.9(2)
C24 C25 C26 120.9(2)
C26 C25 N1 114.0(2)
C25 C26 H26 119.9
C27 C26 C25 120.1(3)
C27 C26 H26 119.9
C26 C27 H27 120.0
C26 C27 C28 120.1(3)
C28 C27 H27 120.0
C23 C28 H28 119.9
C27 C28 C23 120.3(3)
C27 C28 H28 119.9
C6 N29 C30 119.7(2)
C6 N29 C40 121.7(2)
C40 N29 C30 116.9(2)
N29 C30 H30A 109.2
N29 C30 H30B 109.2
N29 C30 C31 111.9(2)
H30A C30 H30B 107.9
C31 C30 H30A 109.2
C31 C30 H30B 109.2
C30 C31 H31A 108.9
C30 C31 H31B 108.9
H31A C31 H31B 107.7
C32 C31 C30 113.3(2)
C32 C31 H31A 108.9
C32 C31 H31B 108.9
C31 C32 H32A 108.5
C31 C32 H32B 108.5
H32A C32 H32B 107.5
C33 C32 C31 115.3(3)
C33 C32 H32A 108.5
C33 C32 H32B 108.5
C32 C33 H33A 109.4
C32 C33 H33B 109.4
C32 C33 C34 111.1(3)
H33A C33 H33B 108.0
C34 C33 H33A 109.4
C34 C33 H33B 109.4
C33 C34 H34A 108.8
C33 C34 H34B 108.8
H34A C34 H34B 107.7
C35 C34 C33 113.8(3)
C35 C34 H34A 108.8
C35 C34 H34B 108.8
C34 C35 H35A 109.5
C34 C35 H35B 109.5
C34 C35 H35C 109.5
H35A C35 H35B 109.5
H35A C35 H35C 109.5
H35B C35 H35C 109.5
N29 C40 H40A 109.0
N29 C40 H40B 109.0
N29 C40 C41 113.0(2)
H40A C40 H40B 107.8
C41 C40 H40A 109.0
C41 C40 H40B 109.0
C40 C41 H41A 109.2
C40 C41 H41B 109.2
C40 C41 C42 112.2(2)
H41A C41 H41B 107.9
C42 C41 H41A 109.2
C42 C41 H41B 109.2
C41 C42 H42A 108.9
C41 C42 H42B 108.9
H42A C42 H42B 107.7
C43 C42 C41 113.4(2)
C43 C42 H42A 108.9
C43 C42 H42B 108.9
C42 C43 H43A 108.5
C42 C43 H43B 108.5
H43A C43 H43B 107.5
C44 C43 C42 115.0(3)
C44 C43 H43A 108.5
C44 C43 H43B 108.5
C43 C44 H44A 109.4
C43 C44 H44B 109.4
C43 C44 C45 111.2(3)
H44A C44 H44B 108.0
C45 C44 H44A 109.4
C45 C44 H44B 109.4
C44 C45 H45A 109.5
C44 C45 H45B 109.5
C44 C45 H45C 109.5
H45A C45 H45B 109.5
H45A C45 H45C 109.5
H45B C45 H45C 109.5
C20 N28 C50 121.9(2)
C20 N28 C60 119.1(2)
C50 N28 C60 116.4(2)
N28 C50 H50A 108.9
N28 C50 H50B 108.9
N28 C50 C51 113.3(2)
H50A C50 H50B 107.7
C51 C50 H50A 108.9
C51 C50 H50B 108.9
C50 C51 H51A 109.3
C50 C51 H51B 109.3
C50 C51 C52 111.7(3)
H51A C51 H51B 107.9
C52 C51 H51A 109.3
C52 C51 H51B 109.3
C51 C52 H52A 108.8
C51 C52 H52B 108.8
H52A C52 H52B 107.7
C53 C52 C51 113.6(3)
C53 C52 H52A 108.8
C53 C52 H52B 108.8
C52 C53 H53A 108.5
C52 C53 H53B 108.5
H53A C53 H53B 107.5
C54 C53 C52 115.3(3)
C54 C53 H53A 108.5
C54 C53 H53B 108.5
C53 C54 H54A 109.0
C53 C54 H54B 109.0
H54A C54 H54B 107.8
C55 C54 C53 113.0(3)
C55 C54 H54A 109.0
C55 C54 H54B 109.0
C54 C55 H55A 109.5
C54 C55 H55B 109.5
C54 C55 H55C 109.5
H55A C55 H55B 109.5
H55A C55 H55C 109.5
H55B C55 H55C 109.5
N28 C60 H60A 109.4
N28 C60 H60B 109.4
N28 C60 C61 111.3(2)
H60A C60 H60B 108.0
C61 C60 H60A 109.4
C61 C60 H60B 109.4
C60 C61 H61A 108.6
C60 C61 H61B 108.6
H61A C61 H61B 107.5
C62 C61 C60 114.8(3)
C62 C61 H61A 108.6
C62 C61 H61B 108.6
C61 C62 H62A 109.4
C61 C62 H62B 109.4
C61 C62 C63 111.1(3)
H62A C62 H62B 108.0
C63 C62 H62A 109.4
C63 C62 H62B 109.4
C62 C63 H63A 108.3
C62 C63 H63B 108.3
H63A C63 H63B 107.4
C64 C63 C62 116.0(3)
C64 C63 H63A 108.3
C64 C63 H63B 108.3
C63 C64 H64A 108.9
C63 C64 H64B 108.9
H64A C64 H64B 107.7
C65 C64 C63 113.4(3)
C65 C64 H64A 108.9
C65 C64 H64B 108.9
C64 C65 H65A 109.5
C64 C65 H65B 109.5
C64 C65 H65C 109.5
H65A C65 H65B 109.5
H65A C65 H65C 109.5
H65B C65 H65C 109.5

loop_
_geom_bond_atom_site_label_1
_geom_bond_atom_site_label_2
_geom_bond_distance
C100 H100 1.0000
C100 Cl11 1.757(3)
C100 Cl12 1.752(4)
C100 Cl13 1.822(6)
C100 Cl14 1.61(3)
C200 H200 1.0000
C200 Cl21 1.765(4)
C200 Cl22 1.741(3)
C200 Cl23 1.732(5)
C200 Cl6A 1.777(12)
N1 H1 0.8800
N1 C2 1.356(3)
N1 C25 1.416(3)
C2 N3 1.340(3)
C2 N7 1.348(3)
N3 C4 1.344(3)
C4 N5 1.353(3)
C4 N8 1.358(3)
N5 C6 1.339(3)
C6 N7 1.345(3)
C6 N29 1.359(3)
N8 H18 0.8800
N8 C9 1.414(3)
C9 C10 1.396(4)
C9 C14 1.399(4)
C10 H10 0.9500
C10 C11 1.404(3)
C11 C12 1.401(4)
C11 N15 1.414(3)
C12 H12 0.9500
C12 C13 1.370(4)
C13 H13 0.9500
C13 C14 1.380(4)
C14 H14 0.9500
N15 H15 0.8800
N15 C16 1.358(3)
C16 N17 1.346(3)
C16 N21 1.350(3)
N17 C18 1.344(3)
C18 N19 1.351(3)
C18 N22 1.360(3)
N19 C20 1.345(3)
C20 N21 1.343(3)
C20 N28 1.358(3)
N22 H22 0.8800
N22 C23 1.414(3)
C23 C24 1.400(4)
C23 C28 1.398(4)
C24 H24 0.9500
C24 C25 1.397(4)
C25 C26 1.399(4)
C26 H26 0.9500
C26 C27 1.375(4)
C27 H27 0.9500
C27 C28 1.380(4)
C28 H28 0.9500
N29 C30 1.466(3)
N29 C40 1.464(3)
C30 H30A 0.9900
C30 H30B 0.9900
C30 C31 1.536(4)
C31 H31A 0.9900
C31 H31B 0.9900
C31 C32 1.524(4)
C32 H32A 0.9900
C32 H32B 0.9900
C32 C33 1.524(4)
C33 H33A 0.9900
C33 H33B 0.9900
C33 C34 1.534(5)
C34 H34A 0.9900
C34 H34B 0.9900
C34 C35 1.522(5)
C35 H35A 0.9800
C35 H35B 0.9800
C35 H35C 0.9800
C40 H40A 0.9900
C40 H40B 0.9900
C40 C41 1.527(4)
C41 H41A 0.9900
C41 H41B 0.9900
C41 C42 1.539(4)
C42 H42A 0.9900
C42 H42B 0.9900
C42 C43 1.520(4)
C43 H43A 0.9900
C43 H43B 0.9900
C43 C44 1.515(4)
C44 H44A 0.9900
C44 H44B 0.9900
C44 C45 1.525(5)
C45 H45A 0.9800
C45 H45B 0.9800
C45 H45C 0.9800
N28 C50 1.461(3)
N28 C60 1.471(3)
C50 H50A 0.9900
C50 H50B 0.9900
C50 C51 1.534(4)
C51 H51A 0.9900
C51 H51B 0.9900
C51 C52 1.536(4)
C52 H52A 0.9900
C52 H52B 0.9900
C52 C53 1.529(4)
C53 H53A 0.9900
C53 H53B 0.9900
C53 C54 1.517(4)
C54 H54A 0.9900
C54 H54B 0.9900
C54 C55 1.499(6)
C55 H55A 0.9800
C55 H55B 0.9800
C55 H55C 0.9800
C60 H60A 0.9900
C60 H60B 0.9900
C60 C61 1.527(4)
C61 H61A 0.9900
C61 H61B 0.9900
C61 C62 1.519(4)
C62 H62A 0.9900
C62 H62B 0.9900
C62 C63 1.545(5)
C63 H63A 0.9900
C63 H63B 0.9900
C63 C64 1.518(5)
C64 H64A 0.9900
C64 H64B 0.9900
C64 C65 1.487(5)
C65 H65A 0.9800
C65 H65B 0.9800
C65 H65C 0.9800
